data_7021906
loop_
_publ_author_name
'Vivekananda, K. V.'
'Dey, S.'
'Wadawale, A.'
'Bhuvanesh, N.'
'Jain, V. K.'

_publ_section_title
;
 Syntheses of Pd(ii)/Pt(ii) complexes with non-chelating
 4-pyridylselenolate ligand ranging from mononuclear to macrocyclic
 structures and their utility as catalysts in Suzuki C-C coupling
 reaction.
;
_journal_issue 39
_journal_name_full 'Dalton transactions (Cambridge, England : 2003)'
_journal_page_first 14158
_journal_page_last 14167
_journal_paper_doi 10.1039/c3dt51510a
_journal_volume 42
_journal_year 2013
_chemical_formula_sum 'C44 H40 Cl N O P2 Pd Se'
_chemical_formula_weight 881.52
_chemical_name_systematic
; 
 ? 
;
_space_group_IT_number 14
_symmetry_cell_setting monoclinic
_symmetry_space_group_name_Hall '-P 2yn'
_symmetry_space_group_name_H-M 'P 1 21/n 1'
_atom_sites_solution_hydrogens geom
_atom_sites_solution_primary direct
_atom_sites_solution_secondary difmap
_audit_creation_method SHELXL-97
_cell_angle_alpha 90.00
_cell_angle_beta 93.019(2)
_cell_angle_gamma 90.00
_cell_formula_units_Z 8
_cell_length_a 10.4301(3)
_cell_length_b 16.8918(6)
_cell_length_c 43.8939(14)
_cell_measurement_reflns_used 9919
_cell_measurement_temperature 110(2)
_cell_measurement_theta_max 62.73
_cell_measurement_theta_min 4.03
_cell_volume 7722.6(4)
_computing_cell_refinement
; 
  CELL-NOW (Sheldrick, 2003) and SAINT (BRUKER-NONIUS, 2003) 
;
_computing_data_collection 'FRAMBO (BRUKER-NONIUS, 2003)'
_computing_data_reduction 'Bruker APEX2'
_computing_molecular_graphics Olex2
_computing_publication_material 'Bruker SHELXTL'
_computing_structure_refinement 'SHELXL-97 (Sheldrick, 2008)'
_computing_structure_solution 'SHELXS-97 (Sheldrick, 2008)'
_diffrn_ambient_temperature 110(2)
_diffrn_measured_fraction_theta_full 0.999
_diffrn_measured_fraction_theta_max 0.999
_diffrn_measurement_device_type 'BRUKER GADDS D8 Discover'
_diffrn_measurement_method 'phi and omega scans'
_diffrn_radiation_monochromator graphite
_diffrn_radiation_source 'fine-focus sealed tube'
_diffrn_radiation_type CuK\a
_diffrn_radiation_wavelength 1.54178
_diffrn_reflns_av_R_equivalents 0.0896
_diffrn_reflns_av_sigmaI/netI 0.0352
_diffrn_reflns_limit_h_max 11
_diffrn_reflns_limit_h_min -11
_diffrn_reflns_limit_k_max 18
_diffrn_reflns_limit_k_min -18
_diffrn_reflns_limit_l_max 49
_diffrn_reflns_limit_l_min -49
_diffrn_reflns_number 135477
_diffrn_reflns_theta_full 59.99
_diffrn_reflns_theta_max 59.99
_diffrn_reflns_theta_min 2.02
_diffrn_standards_decay_% 0
_diffrn_standards_interval_count 0
_diffrn_standards_number 0
_exptl_absorpt_coefficient_mu 6.646
_exptl_absorpt_correction_T_max 0.8255
_exptl_absorpt_correction_T_min 0.5027
_exptl_absorpt_correction_type multi-scan
_exptl_absorpt_process_details 'SADABS; (Sheldrick, 2006)'
_exptl_crystal_colour purple
_exptl_crystal_density_diffrn 1.516
_exptl_crystal_density_method 'not measured'
_exptl_crystal_description block
_exptl_crystal_F_000 3568
_exptl_crystal_size_max 0.12
_exptl_crystal_size_mid 0.06
_exptl_crystal_size_min 0.03
_refine_diff_density_max 0.408
_refine_diff_density_min -0.822
_refine_diff_density_rms 0.085
_refine_ls_extinction_method none
_refine_ls_goodness_of_fit_ref 1.031
_refine_ls_hydrogen_treatment constr
_refine_ls_matrix_type full
_refine_ls_number_parameters 923
_refine_ls_number_reflns 11447
_refine_ls_number_restraints 0
_refine_ls_restrained_S_all 1.031
_refine_ls_R_factor_all 0.0511
_refine_ls_R_factor_gt 0.0382
_refine_ls_shift/su_max 0.004
_refine_ls_shift/su_mean 0.000
_refine_ls_structure_factor_coef Fsqd
_refine_ls_weighting_details 'calc w=1/[\s^2^(Fo^2^)+(0.0314P)^2^+23.2377P] where P=(Fo^2^+2Fc^2^)/3'
_refine_ls_weighting_scheme calc
_refine_ls_wR_factor_gt 0.0863
_refine_ls_wR_factor_ref 0.0894
_reflns_number_gt 8889
_reflns_number_total 11447
_reflns_threshold_expression >2sigma(I)
_cod_data_source_file c3dt51510a.txt
_cod_data_source_block 4a
_cod_depositor_comments
;
The following automatic conversions were performed:

'_symmetry_cell_setting' value 'Monoclinic' changed to 'monoclinic'
according to /home/saulius/struct/CIF-dictionaries/cif_core.dic
dictionary named 'cif_core.dic' version 2.4.2 from 2011-04-26.

Automatic conversion script
Id: cif_fix_values 1891 2012-01-12 08:04:46Z andrius 
;
_cod_original_sg_symbol_H-M P2(1)/n
_cod_database_code 7021906

loop_
_symmetry_equiv_pos_as_xyz
'x, y, z'
'-x+1/2, y+1/2, -z+1/2'
'-x, -y, -z'
'x-1/2, -y-1/2, z-1/2'

loop_
_atom_site_label
_atom_site_type_symbol
_atom_site_fract_x
_atom_site_fract_y
_atom_site_fract_z
_atom_site_U_iso_or_equiv
_atom_site_adp_type
_atom_site_occupancy
_atom_site_symmetry_multiplicity
_atom_site_calc_flag
_atom_site_refinement_flags
Pd1A Pd 0.66809(3) 0.913770(19) 0.637364(7) 0.01386(9) Uani 1 1 d .
Pd1 Pd 0.83932(3) 0.595582(19) 0.357730(7) 0.01483(9) Uani 1 1 d .
Se1 Se 0.68246(5) 0.66195(3) 0.387631(10) 0.01949(12) Uani 1 1 d .
Se1A Se 0.81904(5) 0.83888(3) 0.609003(10) 0.01881(12) Uani 1 1 d .
Cl1 Cl 0.98015(11) 0.52901(7) 0.32656(2) 0.0239(3) Uani 1 1 d .
P2A P 0.83033(11) 0.91695(7) 0.67555(2) 0.0148(2) Uani 1 1 d .
P2 P 0.67630(11) 0.58866(7) 0.31990(2) 0.0150(2) Uani 1 1 d .
P1A P 0.50523(11) 0.89799(7) 0.59894(2) 0.0159(2) Uani 1 1 d .
P1 P 0.99752(11) 0.60299(7) 0.39763(2) 0.0162(2) Uani 1 1 d .
Cl1A Cl 0.53627(11) 1.00110(7) 0.66258(2) 0.0247(3) Uani 1 1 d .
O60 O 0.3848(4) 0.7131(2) 0.73706(9) 0.0399(9) Uani 1 1 d .
C37 C 0.4348(5) 0.5434(3) 0.33991(10) 0.0223(11) Uani 1 1 d .
H37 H 0.4079 0.5962 0.3358 0.027 Uiso 1 1 calc R
C35A C 1.0123(4) 0.8170(3) 0.70548(10) 0.0191(10) Uani 1 1 d .
H35A H 1.0521 0.8643 0.7129 0.023 Uiso 1 1 calc R
C18A C 0.3857(4) 0.8317(3) 0.61412(10) 0.0187(10) Uani 1 1 d .
N1 N 0.5740(4) 0.4722(3) 0.46089(10) 0.0346(11) Uani 1 1 d .
C24A C 0.7929(4) 0.9556(3) 0.71302(10) 0.0169(10) Uani 1 1 d .
C34A C 1.0632(4) 0.7444(3) 0.71416(10) 0.0208(11) Uani 1 1 d .
H34A H 1.1376 0.7420 0.7276 0.025 Uiso 1 1 calc R
C10 C 0.9299(5) 0.5694(3) 0.45724(10) 0.0253(11) Uani 1 1 d .
H10 H 0.9408 0.5155 0.4519 0.030 Uiso 1 1 calc R
C39A C 1.1322(5) 1.0878(3) 0.64069(10) 0.0260(12) Uani 1 1 d .
H39A H 1.1927 1.1239 0.6332 0.031 Uiso 1 1 calc R
C37A C 1.0753(4) 0.9560(3) 0.65501(10) 0.0210(10) Uani 1 1 d .
H37A H 1.0970 0.9014 0.6567 0.025 Uiso 1 1 calc R
C24 C 0.7208(4) 0.5546(3) 0.28234(9) 0.0162(10) Uani 1 1 d .
C25 C 0.7106(4) 0.4773(3) 0.27232(10) 0.0211(10) Uani 1 1 d .
H25 H 0.6761 0.4381 0.2851 0.025 Uiso 1 1 calc R
C36 C 0.5579(4) 0.5202(3) 0.33338(9) 0.0175(10) Uani 1 1 d .
C29A C 0.6758(5) 0.9378(3) 0.72486(10) 0.0228(11) Uani 1 1 d .
H29A H 0.6130 0.9098 0.7127 0.027 Uiso 1 1 calc R
C30 C 0.5950(4) 0.6809(3) 0.30985(9) 0.0147(10) Uani 1 1 d .
C31A C 0.8456(4) 0.7510(3) 0.67522(10) 0.0189(10) Uani 1 1 d .
H31A H 0.7706 0.7529 0.6620 0.023 Uiso 1 1 calc R
C29 C 0.7741(4) 0.6109(3) 0.26327(10) 0.0209(10) Uani 1 1 d .
H29 H 0.7838 0.6641 0.2700 0.025 Uiso 1 1 calc R
C25A C 0.8849(5) 0.9962(3) 0.73118(10) 0.0209(10) Uani 1 1 d .
H25A H 0.9656 1.0089 0.7233 0.025 Uiso 1 1 calc R
C10A C 0.5600(5) 0.9054(3) 0.53738(10) 0.0259(11) Uani 1 1 d .
H10A H 0.5555 0.9611 0.5401 0.031 Uiso 1 1 calc R
C22A C 0.2863(5) 0.7753(3) 0.65771(11) 0.0241(11) Uani 1 1 d .
H22A H 0.2822 0.7703 0.6792 0.029 Uiso 1 1 calc R
C27A C 0.7399(5) 1.0003(3) 0.77233(10) 0.0253(11) Uani 1 1 d .
H27A H 0.7220 1.0156 0.7925 0.030 Uiso 1 1 calc R
C38A C 1.1632(5) 1.0098(3) 0.64424(10) 0.0265(12) Uani 1 1 d .
H38A H 1.2459 0.9919 0.6393 0.032 Uiso 1 1 calc R
C14 C 1.0913(4) 0.3683(3) 0.40306(10) 0.0220(11) Uani 1 1 d .
H14 H 1.0569 0.3198 0.3952 0.026 Uiso 1 1 calc R
C21A C 0.1991(5) 0.7353(3) 0.63839(12) 0.0285(12) Uani 1 1 d .
H21A H 0.1357 0.7025 0.6467 0.034 Uiso 1 1 calc R
C31 C 0.6452(5) 0.7528(3) 0.32094(10) 0.0203(10) Uani 1 1 d .
H31 H 0.7194 0.7530 0.3345 0.024 Uiso 1 1 calc R
C36A C 0.9565(4) 0.9819(3) 0.66326(9) 0.0175(10) Uani 1 1 d .
C26 C 0.7504(5) 0.4562(3) 0.24359(11) 0.0249(11) Uani 1 1 d .
H26 H 0.7425 0.4028 0.2369 0.030 Uiso 1 1 calc R
C17 C 1.1960(5) 0.5100(3) 0.42456(10) 0.0226(11) Uani 1 1 d .
H17 H 1.2329 0.5586 0.4315 0.027 Uiso 1 1 calc R
C15 C 1.1989(5) 0.3678(3) 0.42242(10) 0.0222(11) Uani 1 1 d .
H15 H 1.2366 0.3189 0.4287 0.027 Uiso 1 1 calc R
C18 C 1.1205(4) 0.6743(3) 0.38857(10) 0.0186(10) Uani 1 1 d .
C41A C 0.9243(5) 1.0622(3) 0.65942(10) 0.0236(11) Uani 1 1 d .
H41A H 0.8422 1.0807 0.6646 0.028 Uiso 1 1 calc R
C34 C 0.4310(5) 0.7524(3) 0.28087(10) 0.0238(11) Uani 1 1 d .
H34 H 0.3577 0.7525 0.2671 0.029 Uiso 1 1 calc R
C33A C 1.0059(5) 0.6752(3) 0.70341(10) 0.0229(11) Uani 1 1 d .
H33A H 1.0409 0.6253 0.7094 0.027 Uiso 1 1 calc R
C23A C 0.3796(5) 0.8226(3) 0.64551(10) 0.0201(10) Uani 1 1 d .
H23A H 0.4401 0.8493 0.6588 0.024 Uiso 1 1 calc R
C3 C 0.5454(5) 0.5503(3) 0.46313(11) 0.0328(13) Uani 1 1 d .
H3 H 0.5022 0.5674 0.4805 0.039 Uiso 1 1 calc R
C12 C 1.0825(4) 0.5104(3) 0.40561(9) 0.0166(10) Uani 1 1 d .
C11A C 0.5384(4) 0.8555(3) 0.56186(10) 0.0192(10) Uani 1 1 d .
C40A C 1.0117(5) 1.1142(3) 0.64815(11) 0.0296(12) Uani 1 1 d .
H40A H 0.9896 1.1684 0.6455 0.036 Uiso 1 1 calc R
C11 C 0.9513(4) 0.6294(3) 0.43598(9) 0.0198(10) Uani 1 1 d .
C30A C 0.9027(4) 0.8213(3) 0.68578(9) 0.0164(10) Uani 1 1 d .
C13A C 0.4714(5) 1.0611(3) 0.59291(11) 0.0271(12) Uani 1 1 d .
H13A H 0.5539 1.0647 0.6031 0.032 Uiso 1 1 calc R
C28A C 0.6492(5) 0.9604(3) 0.75418(11) 0.0266(11) Uani 1 1 d .
H28A H 0.5680 0.9483 0.7619 0.032 Uiso 1 1 calc R
C32A C 0.8976(5) 0.6789(3) 0.68389(10) 0.0231(11) Uani 1 1 d .
H32A H 0.8587 0.6314 0.6764 0.028 Uiso 1 1 calc R
C32 C 0.5873(5) 0.8234(3) 0.31231(10) 0.0250(11) Uani 1 1 d .
H32 H 0.6213 0.8719 0.3202 0.030 Uiso 1 1 calc R
C27 C 0.8011(5) 0.5121(3) 0.22491(10) 0.0232(11) Uani 1 1 d .
H27 H 0.8281 0.4975 0.2054 0.028 Uiso 1 1 calc R
C6 C 0.9326(5) 0.7074(3) 0.44430(10) 0.0257(11) Uani 1 1 d .
H6 H 0.9435 0.7485 0.4299 0.031 Uiso 1 1 calc R
C33 C 0.4801(5) 0.8241(3) 0.29228(11) 0.0263(12) Uani 1 1 d .
H33 H 0.4404 0.8727 0.2864 0.032 Uiso 1 1 calc R
C5A C 0.8268(5) 0.9954(3) 0.58174(11) 0.0295(12) Uani 1 1 d .
H5A H 0.7906 1.0149 0.5997 0.035 Uiso 1 1 calc R
C39 C 0.3882(5) 0.4133(3) 0.35847(10) 0.0278(12) Uani 1 1 d .
H39 H 0.3299 0.3769 0.3667 0.033 Uiso 1 1 calc R
C22 C 1.2484(5) 0.7359(3) 0.35056(12) 0.0277(12) Uani 1 1 d .
H22 H 1.2673 0.7427 0.3298 0.033 Uiso 1 1 calc R
C41 C 0.5971(5) 0.4427(3) 0.34027(10) 0.0201(10) Uani 1 1 d .
H41 H 0.6821 0.4265 0.3366 0.024 Uiso 1 1 calc R
C35 C 0.4879(4) 0.6814(3) 0.28944(10) 0.0198(10) Uani 1 1 d .
H35 H 0.4541 0.6331 0.2814 0.024 Uiso 1 1 calc R
N1A N 0.9043(5) 1.0246(3) 0.53260(12) 0.0546(15) Uani 1 1 d .
C2 C 0.5750(5) 0.6058(3) 0.44199(11) 0.0267(11) Uani 1 1 d .
H2 H 0.5499 0.6594 0.4444 0.032 Uiso 1 1 calc R
C16 C 1.2534(5) 0.4393(3) 0.43303(11) 0.0261(11) Uani 1 1 d .
H16 H 1.3293 0.4390 0.4460 0.031 Uiso 1 1 calc R
C12A C 0.4172(4) 0.9878(3) 0.58731(10) 0.0191(10) Uani 1 1 d .
C6A C 0.5462(5) 0.7741(3) 0.55736(10) 0.0236(11) Uani 1 1 d .
H6A H 0.5349 0.7393 0.5740 0.028 Uiso 1 1 calc R
C28 C 0.8125(4) 0.5896(3) 0.23471(10) 0.0219(11) Uani 1 1 d .
H28 H 0.8469 0.6284 0.2218 0.026 Uiso 1 1 calc R
C13 C 1.0323(4) 0.4395(3) 0.39484(10) 0.0197(10) Uani 1 1 d .
H13 H 0.9569 0.4394 0.3817 0.024 Uiso 1 1 calc R
C8A C 0.5919(5) 0.7941(4) 0.50512(11) 0.0355(14) Uani 1 1 d .
H8A H 0.6098 0.7730 0.4857 0.043 Uiso 1 1 calc R
C38 C 0.3506(5) 0.4904(3) 0.35232(11) 0.0266(12) Uani 1 1 d .
H38 H 0.2665 0.5072 0.3566 0.032 Uiso 1 1 calc R
C1A C 0.8521(5) 0.9155(3) 0.57871(11) 0.0249(11) Uani 1 1 d .
C9A C 0.5877(5) 0.8749(3) 0.50917(11) 0.0299(12) Uani 1 1 d .
H9A H 0.6038 0.9095 0.4927 0.036 Uiso 1 1 calc R
C23 C 1.1506(5) 0.6855(3) 0.35831(11) 0.0262(12) Uani 1 1 d .
H23 H 1.1030 0.6579 0.3426 0.031 Uiso 1 1 calc R
C4 C 0.6377(5) 0.4521(3) 0.43667(11) 0.0311(12) Uani 1 1 d .
H4 H 0.6605 0.3980 0.4345 0.037 Uiso 1 1 calc R
C7 C 0.8978(5) 0.7259(3) 0.47362(11) 0.0341(13) Uani 1 1 d .
H7 H 0.8880 0.7797 0.4794 0.041 Uiso 1 1 calc R
C20A C 0.2040(5) 0.7428(3) 0.60729(12) 0.0326(13) Uani 1 1 d .
H20A H 0.1443 0.7152 0.5941 0.039 Uiso 1 1 calc R
C2A C 0.9067(5) 0.8913(3) 0.55185(12) 0.0346(13) Uani 1 1 d .
H2A H 0.9279 0.8372 0.5489 0.042 Uiso 1 1 calc R
C19A C 0.2969(5) 0.7910(3) 0.59527(11) 0.0285(12) Uani 1 1 d .
H19A H 0.2997 0.7963 0.5738 0.034 Uiso 1 1 calc R
C7A C 0.5702(5) 0.7434(3) 0.52911(11) 0.0320(13) Uani 1 1 d .
H7A H 0.5717 0.6877 0.5261 0.038 Uiso 1 1 calc R
C26A C 0.8589(5) 1.0178(3) 0.76048(11) 0.0250(11) Uani 1 1 d .
H26A H 0.9223 1.0449 0.7728 0.030 Uiso 1 1 calc R
C61 C 0.4958(5) 0.7218(3) 0.74587(12) 0.0284(12) Uani 1 1 d .
C5 C 0.6730(5) 0.5040(3) 0.41454(10) 0.0256(12) Uani 1 1 d .
H5 H 0.7183 0.4854 0.3977 0.031 Uiso 1 1 calc R
C1 C 0.6423(4) 0.5833(3) 0.41676(10) 0.0223(11) Uani 1 1 d .
C40 C 0.5123(5) 0.3895(3) 0.35248(11) 0.0289(12) Uani 1 1 d .
H40 H 0.5389 0.3367 0.3568 0.035 Uiso 1 1 calc R
C16A C 0.2327(6) 1.0516(4) 0.56264(12) 0.0401(15) Uani 1 1 d .
H16A H 0.1511 1.0485 0.5520 0.048 Uiso 1 1 calc R
C17A C 0.2968(5) 0.9835(3) 0.57209(11) 0.0323(13) Uani 1 1 d .
H17A H 0.2584 0.9332 0.5682 0.039 Uiso 1 1 calc R
C4A C 0.8546(6) 1.0462(4) 0.55855(13) 0.0443(15) Uani 1 1 d .
H4A H 0.8369 1.1008 0.5613 0.053 Uiso 1 1 calc R
C19 C 1.1944(5) 0.7154(3) 0.41088(12) 0.0347(13) Uani 1 1 d .
H19 H 1.1782 0.7083 0.4318 0.042 Uiso 1 1 calc R
C14A C 0.4071(6) 1.1297(3) 0.58386(12) 0.0350(13) Uani 1 1 d .
H14A H 0.4451 1.1799 0.5881 0.042 Uiso 1 1 calc R
C9 C 0.8926(5) 0.5894(4) 0.48624(11) 0.0341(13) Uani 1 1 d .
H9 H 0.8776 0.5488 0.5006 0.041 Uiso 1 1 calc R
O60A O 0.1382(6) 0.7141(4) 0.53790(11) 0.094(2) Uani 1 1 d .
C20 C 1.2904(6) 0.7664(3) 0.40288(12) 0.0377(14) Uani 1 1 d .
H20 H 1.3378 0.7950 0.4183 0.045 Uiso 1 1 calc R
C62 C 0.6014(6) 0.7261(4) 0.72426(13) 0.0417(14) Uani 1 1 d .
H62D H 0.5654 0.7205 0.7033 0.063 Uiso 1 1 calc R
H62E H 0.6630 0.6833 0.7288 0.063 Uiso 1 1 calc R
H62F H 0.6451 0.7773 0.7265 0.063 Uiso 1 1 calc R
C8 C 0.8775(5) 0.6665(4) 0.49427(11) 0.0376(14) Uani 1 1 d .
H8 H 0.8529 0.6794 0.5142 0.045 Uiso 1 1 calc R
C21 C 1.3183(6) 0.7762(3) 0.37310(12) 0.0360(13) Uani 1 1 d .
H21 H 1.3857 0.8108 0.3679 0.043 Uiso 1 1 calc R
C15A C 0.2897(6) 1.1252(3) 0.56895(12) 0.0376(15) Uani 1 1 d .
H15A H 0.2461 1.1723 0.5628 0.045 Uiso 1 1 calc R
C63 C 0.5329(7) 0.7293(4) 0.77869(14) 0.0541(17) Uani 1 1 d .
H63D H 0.5725 0.7811 0.7826 0.081 Uiso 1 1 calc R
H63E H 0.5943 0.6875 0.7847 0.081 Uiso 1 1 calc R
H63F H 0.4564 0.7242 0.7906 0.081 Uiso 1 1 calc R
C3A C 0.9294(6) 0.9460(4) 0.52983(13) 0.0446(16) Uani 1 1 d .
H3A H 0.9648 0.9280 0.5115 0.053 Uiso 1 1 calc R
C61A C 0.1938(6) 0.7254(4) 0.51491(14) 0.0512(17) Uani 1 1 d .
C62A C 0.2204(8) 0.8064(4) 0.50365(17) 0.067(2) Uani 1 1 d .
H62A H 0.3124 0.8178 0.5067 0.100 Uiso 1 1 calc R
H62B H 0.1715 0.8451 0.5150 0.100 Uiso 1 1 calc R
H62C H 0.1950 0.8099 0.4819 0.100 Uiso 1 1 calc R
C63A C 0.2394(8) 0.6588(4) 0.49625(16) 0.071(2) Uani 1 1 d .
H63A H 0.1695 0.6410 0.4821 0.106 Uiso 1 1 calc R
H63B H 0.2669 0.6149 0.5097 0.106 Uiso 1 1 calc R
H63C H 0.3119 0.6765 0.4847 0.106 Uiso 1 1 calc R

loop_
_atom_site_aniso_label
_atom_site_aniso_U_11
_atom_site_aniso_U_22
_atom_site_aniso_U_33
_atom_site_aniso_U_23
_atom_site_aniso_U_13
_atom_site_aniso_U_12
Pd1A 0.01239(18) 0.01417(18) 0.01505(16) -0.00237(13) 0.00110(13) 0.00185(13)
Pd1 0.01520(18) 0.01653(18) 0.01276(16) -0.00155(13) 0.00073(13) 0.00365(14)
Se1 0.0211(3) 0.0199(3) 0.0176(2) -0.0028(2) 0.00244(19) 0.0051(2)
Se1A 0.0189(3) 0.0186(3) 0.0192(2) -0.0023(2) 0.0031(2) 0.0044(2)
Cl1 0.0221(6) 0.0314(7) 0.0182(5) -0.0061(5) 0.0013(4) 0.0107(5)
P2A 0.0134(6) 0.0151(6) 0.0158(5) -0.0016(5) 0.0007(4) 0.0005(5)
P2 0.0160(6) 0.0142(6) 0.0147(5) -0.0020(5) 0.0004(4) 0.0027(5)
P1A 0.0150(6) 0.0173(6) 0.0154(5) -0.0005(5) 0.0003(4) 0.0016(5)
P1 0.0182(6) 0.0162(6) 0.0140(5) -0.0006(5) -0.0007(4) 0.0034(5)
Cl1A 0.0233(6) 0.0268(6) 0.0239(6) -0.0087(5) -0.0002(5) 0.0095(5)
O60 0.030(2) 0.037(2) 0.052(2) -0.0062(19) 0.0007(18) -0.0040(18)
C37 0.025(3) 0.024(3) 0.018(2) 0.002(2) -0.001(2) -0.002(2)
C35A 0.017(3) 0.019(3) 0.021(2) -0.001(2) 0.0022(19) -0.002(2)
C18A 0.009(2) 0.020(3) 0.027(2) -0.003(2) -0.0005(19) 0.002(2)
N1 0.035(3) 0.039(3) 0.031(2) 0.001(2) 0.009(2) 0.001(2)
C24A 0.013(2) 0.019(2) 0.018(2) 0.0002(19) -0.0029(18) 0.0038(19)
C34A 0.017(3) 0.027(3) 0.018(2) 0.007(2) 0.0010(19) 0.002(2)
C10 0.023(3) 0.033(3) 0.020(2) 0.005(2) -0.001(2) 0.003(2)
C39A 0.028(3) 0.029(3) 0.022(2) -0.001(2) 0.009(2) -0.015(2)
C37A 0.021(3) 0.021(3) 0.021(2) 0.002(2) 0.000(2) 0.002(2)
C24 0.014(2) 0.017(3) 0.017(2) -0.0039(19) -0.0035(18) 0.0052(19)
C25 0.019(3) 0.023(3) 0.021(2) 0.001(2) 0.0016(19) 0.004(2)
C36 0.021(3) 0.020(3) 0.011(2) -0.0030(19) -0.0015(18) 0.001(2)
C29A 0.021(3) 0.025(3) 0.022(2) -0.001(2) 0.001(2) -0.001(2)
C30 0.015(2) 0.016(2) 0.013(2) 0.0020(18) 0.0034(18) 0.0039(19)
C31A 0.016(2) 0.023(3) 0.018(2) 0.001(2) -0.0008(18) 0.000(2)
C29 0.019(3) 0.019(2) 0.025(2) -0.001(2) 0.001(2) 0.000(2)
C25A 0.020(3) 0.018(3) 0.024(2) 0.000(2) -0.002(2) -0.001(2)
C10A 0.026(3) 0.026(3) 0.026(3) 0.005(2) 0.002(2) 0.005(2)
C22A 0.026(3) 0.023(3) 0.024(2) 0.002(2) 0.008(2) 0.001(2)
C27A 0.029(3) 0.028(3) 0.019(2) -0.004(2) -0.002(2) 0.007(2)
C38A 0.018(3) 0.038(3) 0.025(3) -0.002(2) 0.007(2) -0.001(2)
C14 0.015(3) 0.023(3) 0.028(3) 0.000(2) 0.003(2) 0.001(2)
C21A 0.026(3) 0.022(3) 0.039(3) -0.003(2) 0.010(2) 0.001(2)
C31 0.026(3) 0.021(3) 0.014(2) -0.0010(19) 0.0023(19) 0.000(2)
C36A 0.025(3) 0.015(2) 0.013(2) -0.0018(18) 0.0023(19) -0.003(2)
C26 0.023(3) 0.023(3) 0.029(3) -0.011(2) 0.000(2) 0.000(2)
C17 0.020(3) 0.020(3) 0.027(3) -0.008(2) -0.002(2) 0.003(2)
C15 0.024(3) 0.016(3) 0.027(3) 0.003(2) 0.005(2) 0.007(2)
C18 0.018(3) 0.013(2) 0.025(2) 0.000(2) -0.0010(19) 0.008(2)
C41A 0.021(3) 0.024(3) 0.026(2) 0.000(2) 0.003(2) 0.002(2)
C34 0.019(3) 0.031(3) 0.021(2) 0.007(2) 0.004(2) 0.004(2)
C33A 0.025(3) 0.019(3) 0.024(2) 0.006(2) 0.005(2) 0.006(2)
C23A 0.022(3) 0.018(3) 0.021(2) -0.002(2) 0.0001(19) 0.000(2)
C3 0.032(3) 0.043(4) 0.024(3) -0.002(2) 0.009(2) 0.005(3)
C12 0.015(2) 0.019(2) 0.016(2) 0.0012(19) 0.0023(18) 0.006(2)
C11A 0.015(2) 0.024(3) 0.019(2) 0.000(2) -0.0010(19) 0.004(2)
C40A 0.044(3) 0.015(3) 0.030(3) 0.000(2) 0.008(2) -0.004(2)
C11 0.018(3) 0.028(3) 0.013(2) -0.002(2) -0.0032(18) 0.006(2)
C30A 0.016(2) 0.019(3) 0.015(2) 0.0029(19) 0.0036(18) 0.000(2)
C13A 0.025(3) 0.024(3) 0.032(3) 0.002(2) 0.003(2) 0.006(2)
C28A 0.024(3) 0.031(3) 0.025(3) 0.001(2) 0.005(2) 0.003(2)
C32A 0.026(3) 0.021(3) 0.023(2) -0.001(2) 0.003(2) -0.004(2)
C32 0.036(3) 0.015(3) 0.024(2) 0.001(2) 0.005(2) 0.002(2)
C27 0.021(3) 0.032(3) 0.017(2) -0.006(2) 0.0027(19) 0.006(2)
C6 0.026(3) 0.031(3) 0.019(2) -0.001(2) -0.003(2) 0.010(2)
C33 0.036(3) 0.017(3) 0.026(3) 0.006(2) 0.008(2) 0.012(2)
C5A 0.035(3) 0.026(3) 0.029(3) 0.005(2) 0.013(2) 0.005(2)
C39 0.030(3) 0.037(3) 0.016(2) -0.003(2) 0.003(2) -0.015(2)
C22 0.028(3) 0.023(3) 0.033(3) 0.007(2) 0.011(2) 0.005(2)
C41 0.019(3) 0.018(3) 0.023(2) -0.001(2) 0.003(2) 0.000(2)
C35 0.019(3) 0.020(3) 0.021(2) 0.001(2) 0.0030(19) 0.001(2)
N1A 0.065(4) 0.051(3) 0.051(3) 0.016(3) 0.035(3) 0.014(3)
C2 0.028(3) 0.027(3) 0.025(3) -0.002(2) 0.004(2) 0.004(2)
C16 0.022(3) 0.032(3) 0.023(2) -0.002(2) -0.004(2) 0.009(2)
C12A 0.021(3) 0.021(3) 0.016(2) -0.0011(19) 0.0036(19) 0.005(2)
C6A 0.027(3) 0.023(3) 0.020(2) 0.000(2) -0.004(2) 0.006(2)
C28 0.021(3) 0.025(3) 0.021(2) 0.005(2) 0.0037(19) 0.003(2)
C13 0.016(2) 0.020(3) 0.023(2) -0.002(2) -0.0024(19) -0.003(2)
C8A 0.032(3) 0.056(4) 0.019(3) -0.010(3) 0.001(2) 0.012(3)
C38 0.018(3) 0.038(3) 0.024(2) -0.005(2) 0.003(2) 0.001(2)
C1A 0.017(3) 0.030(3) 0.028(3) 0.004(2) 0.004(2) 0.000(2)
C9A 0.032(3) 0.037(3) 0.022(3) 0.003(2) 0.009(2) 0.006(2)
C23 0.031(3) 0.023(3) 0.024(3) -0.002(2) 0.003(2) 0.009(2)
C4 0.040(3) 0.028(3) 0.025(3) 0.000(2) 0.001(2) 0.002(3)
C7 0.035(3) 0.038(3) 0.029(3) -0.010(3) -0.003(2) 0.021(3)
C20A 0.027(3) 0.038(3) 0.032(3) -0.008(2) 0.001(2) -0.016(3)
C2A 0.040(3) 0.031(3) 0.034(3) 0.001(2) 0.015(2) 0.009(3)
C19A 0.023(3) 0.043(3) 0.020(2) -0.001(2) 0.000(2) -0.007(2)
C7A 0.031(3) 0.035(3) 0.029(3) -0.012(2) -0.004(2) 0.011(2)
C26A 0.025(3) 0.024(3) 0.025(3) -0.002(2) -0.006(2) 0.003(2)
C61 0.031(3) 0.016(3) 0.038(3) 0.002(2) 0.001(2) -0.001(2)
C5 0.029(3) 0.030(3) 0.019(2) -0.002(2) 0.003(2) 0.000(2)
C1 0.016(3) 0.028(3) 0.023(2) -0.005(2) -0.0007(19) 0.001(2)
C40 0.038(3) 0.019(3) 0.029(3) 0.001(2) 0.006(2) -0.006(2)
C16A 0.031(3) 0.056(4) 0.032(3) -0.001(3) -0.010(2) 0.024(3)
C17A 0.024(3) 0.043(3) 0.030(3) -0.004(3) -0.004(2) 0.004(3)
C4A 0.053(4) 0.032(3) 0.050(4) 0.011(3) 0.019(3) 0.008(3)
C19 0.035(3) 0.042(3) 0.028(3) -0.001(2) 0.003(2) -0.007(3)
C14A 0.040(4) 0.024(3) 0.042(3) 0.005(2) 0.009(3) 0.012(3)
C9 0.030(3) 0.051(4) 0.022(3) 0.010(3) 0.004(2) 0.010(3)
O60A 0.087(4) 0.158(6) 0.036(3) -0.014(3) 0.004(3) -0.037(4)
C20 0.042(4) 0.034(3) 0.037(3) -0.011(3) 0.001(3) -0.013(3)
C62 0.040(4) 0.036(3) 0.050(4) -0.001(3) 0.005(3) -0.003(3)
C8 0.037(3) 0.059(4) 0.017(3) 0.000(3) 0.002(2) 0.017(3)
C21 0.037(3) 0.033(3) 0.040(3) -0.010(3) 0.012(3) -0.003(3)
C15A 0.049(4) 0.038(4) 0.026(3) 0.007(2) 0.010(3) 0.030(3)
C63 0.055(4) 0.063(5) 0.043(4) 0.006(3) -0.002(3) 0.008(4)
C3A 0.049(4) 0.050(4) 0.037(3) 0.008(3) 0.026(3) 0.011(3)
C61A 0.047(4) 0.069(5) 0.035(4) -0.005(3) -0.018(3) 0.003(3)
C62A 0.067(5) 0.055(5) 0.077(5) 0.010(4) -0.021(4) 0.012(4)
C63A 0.091(6) 0.054(5) 0.063(4) -0.018(4) -0.043(4) 0.025(4)

loop_
_atom_type_symbol
_atom_type_description
_atom_type_scat_dispersion_real
_atom_type_scat_dispersion_imag
_atom_type_scat_source
C C 0.0181 0.0091 'International Tables Vol C Tables 4.2.6.8 and 6.1.1.4'
H H 0.0000 0.0000 'International Tables Vol C Tables 4.2.6.8 and 6.1.1.4'
Cl Cl 0.3639 0.7018 'International Tables Vol C Tables 4.2.6.8 and 6.1.1.4'
N N 0.0311 0.0180 'International Tables Vol C Tables 4.2.6.8 and 6.1.1.4'
O O 0.0492 0.0322 'International Tables Vol C Tables 4.2.6.8 and 6.1.1.4'
P P 0.2955 0.4335 'International Tables Vol C Tables 4.2.6.8 and 6.1.1.4'
Pd Pd 0.1215 3.9337 'International Tables Vol C Tables 4.2.6.8 and 6.1.1.4'
Se Se -0.7943 1.1372 'International Tables Vol C Tables 4.2.6.8 and 6.1.1.4'

loop_
_geom_angle_atom_site_label_1
_geom_angle_atom_site_label_2
_geom_angle_atom_site_label_3
_geom_angle
P2A Pd1A Cl1A 93.91(4)
P2A Pd1A P1A 174.80(4)
Cl1A Pd1A P1A 89.46(4)
P2A Pd1A Se1A 85.07(3)
Cl1A Pd1A Se1A 172.39(4)
P1A Pd1A Se1A 92.11(3)
P2 Pd1 P1 177.48(4)
P2 Pd1 Cl1 90.94(4)
P1 Pd1 Cl1 91.35(4)
P2 Pd1 Se1 85.44(3)
P1 Pd1 Se1 92.25(3)
Cl1 Pd1 Se1 176.29(3)
C1 Se1 Pd1 102.66(14)
C1A Se1A Pd1A 98.69(15)
C36A P2A C30A 108.1(2)
C36A P2A C24A 104.1(2)
C30A P2A C24A 101.5(2)
C36A P2A Pd1A 108.16(15)
C30A P2A Pd1A 115.64(15)
C24A P2A Pd1A 118.41(15)
C36 P2 C30 108.0(2)
C36 P2 C24 107.6(2)
C30 P2 C24 100.86(19)
C36 P2 Pd1 106.58(14)
C30 P2 Pd1 116.51(15)
C24 P2 Pd1 116.76(15)
C18A P1A C11A 104.4(2)
C18A P1A C12A 105.5(2)
C11A P1A C12A 101.1(2)
C18A P1A Pd1A 106.84(15)
C11A P1A Pd1A 121.39(15)
C12A P1A Pd1A 116.07(16)
C18 P1 C12 105.6(2)
C18 P1 C11 105.2(2)
C12 P1 C11 100.5(2)
C18 P1 Pd1 110.40(15)
C12 P1 Pd1 114.44(15)
C11 P1 Pd1 119.40(15)
C38 C37 C36 120.8(5)
C38 C37 H37 119.6
C36 C37 H37 119.6
C34A C35A C30A 120.4(4)
C34A C35A H35A 119.8
C30A C35A H35A 119.8
C19A C18A C23A 118.1(4)
C19A C18A P1A 122.1(4)
C23A C18A P1A 119.7(4)
C4 N1 C3 115.3(4)
C29A C24A C25A 119.0(4)
C29A C24A P2A 119.6(3)
C25A C24A P2A 121.1(3)
C35A C34A C33A 120.2(4)
C35A C34A H34A 119.9
C33A C34A H34A 119.9
C9 C10 C11 119.7(5)
C9 C10 H10 120.2
C11 C10 H10 120.2
C38A C39A C40A 119.7(4)
C38A C39A H39A 120.1
C40A C39A H39A 120.1
C36A C37A C38A 119.9(4)
C36A C37A H37A 120.0
C38A C37A H37A 120.0
C25 C24 C29 118.6(4)
C25 C24 P2 124.5(3)
C29 C24 P2 116.9(3)
C24 C25 C26 120.5(4)
C24 C25 H25 119.7
C26 C25 H25 119.7
C37 C36 C41 118.9(4)
C37 C36 P2 122.7(4)
C41 C36 P2 118.1(3)
C28A C29A C24A 120.9(5)
C28A C29A H29A 119.5
C24A C29A H29A 119.5
C35 C30 C31 119.4(4)
C35 C30 P2 120.6(3)
C31 C30 P2 119.9(3)
C32A C31A C30A 120.3(4)
C32A C31A H31A 119.8
C30A C31A H31A 119.8
C28 C29 C24 120.5(4)
C28 C29 H29 119.8
C24 C29 H29 119.8
C26A C25A C24A 120.0(4)
C26A C25A H25A 120.0
C24A C25A H25A 120.0
C9A C10A C11A 120.9(5)
C9A C10A H10A 119.5
C11A C10A H10A 119.5
C21A C22A C23A 119.7(4)
C21A C22A H22A 120.2
C23A C22A H22A 120.2
C28A C27A C26A 118.8(4)
C28A C27A H27A 120.6
C26A C27A H27A 120.6
C39A C38A C37A 120.9(5)
C39A C38A H38A 119.6
C37A C38A H38A 119.6
C15 C14 C13 120.1(5)
C15 C14 H14 119.9
C13 C14 H14 119.9
C20A C21A C22A 120.4(5)
C20A C21A H21A 119.8
C22A C21A H21A 119.8
C32 C31 C30 120.2(4)
C32 C31 H31 119.9
C30 C31 H31 119.9
C37A C36A C41A 119.1(4)
C37A C36A P2A 124.1(4)
C41A C36A P2A 116.5(4)
C27 C26 C25 120.4(4)
C27 C26 H26 119.8
C25 C26 H26 119.8
C16 C17 C12 120.1(5)
C16 C17 H17 119.9
C12 C17 H17 119.9
C14 C15 C16 120.3(4)
C14 C15 H15 119.9
C16 C15 H15 119.9
C23 C18 C19 117.1(5)
C23 C18 P1 119.7(4)
C19 C18 P1 123.0(4)
C40A C41A C36A 120.0(5)
C40A C41A H41A 120.0
C36A C41A H41A 120.0
C35 C34 C33 120.7(5)
C35 C34 H34 119.6
C33 C34 H34 119.6
C32A C33A C34A 119.7(4)
C32A C33A H33A 120.1
C34A C33A H33A 120.1
C22A C23A C18A 121.0(4)
C22A C23A H23A 119.5
C18A C23A H23A 119.5
N1 C3 C2 124.1(5)
N1 C3 H3 118.0
C2 C3 H3 118.0
C13 C12 C17 119.3(4)
C13 C12 P1 120.4(3)
C17 C12 P1 120.1(4)
C6A C11A C10A 118.3(4)
C6A C11A P1A 121.9(3)
C10A C11A P1A 119.7(4)
C41A C40A C39A 120.3(5)
C41A C40A H40A 119.8
C39A C40A H40A 119.8
C6 C11 C10 118.8(4)
C6 C11 P1 121.5(4)
C10 C11 P1 119.6(4)
C31A C30A C35A 118.8(4)
C31A C30A P2A 120.4(3)
C35A C30A P2A 120.7(3)
C12A C13A C14A 120.8(5)
C12A C13A H13A 119.6
C14A C13A H13A 119.6
C27A C28A C29A 120.4(5)
C27A C28A H28A 119.8
C29A C28A H28A 119.8
C31A C32A C33A 120.6(5)
C31A C32A H32A 119.7
C33A C32A H32A 119.7
C31 C32 C33 120.5(5)
C31 C32 H32 119.7
C33 C32 H32 119.7
C26 C27 C28 119.7(4)
C26 C27 H27 120.2
C28 C27 H27 120.2
C11 C6 C7 120.4(5)
C11 C6 H6 119.8
C7 C6 H6 119.8
C32 C33 C34 119.2(4)
C32 C33 H33 120.4
C34 C33 H33 120.4
C4A C5A C1A 119.3(5)
C4A C5A H5A 120.3
C1A C5A H5A 120.3
C38 C39 C40 119.5(5)
C38 C39 H39 120.3
C40 C39 H39 120.3
C21 C22 C23 119.8(5)
C21 C22 H22 120.1
C23 C22 H22 120.1
C40 C41 C36 120.3(5)
C40 C41 H41 119.9
C36 C41 H41 119.9
C34 C35 C30 119.9(4)
C34 C35 H35 120.0
C30 C35 H35 120.0
C4A N1A C3A 115.5(5)
C3 C2 C1 119.5(5)
C3 C2 H2 120.3
C1 C2 H2 120.3
C17 C16 C15 119.6(4)
C17 C16 H16 120.2
C15 C16 H16 120.2
C13A C12A C17A 119.0(5)
C13A C12A P1A 120.0(4)
C17A C12A P1A 121.0(4)
C7A C6A C11A 120.9(5)
C7A C6A H6A 119.5
C11A C6A H6A 119.5
C27 C28 C29 120.3(4)
C27 C28 H28 119.9
C29 C28 H28 119.9
C12 C13 C14 120.5(4)
C12 C13 H13 119.7
C14 C13 H13 119.7
C9A C8A C7A 120.5(5)
C9A C8A H8A 119.8
C7A C8A H8A 119.8
C39 C38 C37 120.4(5)
C39 C38 H38 119.8
C37 C38 H38 119.8
C5A C1A C2A 117.0(5)
C5A C1A Se1A 123.7(4)
C2A C1A Se1A 119.2(4)
C8A C9A C10A 119.6(5)
C8A C9A H9A 120.2
C10A C9A H9A 120.2
C22 C23 C18 121.6(5)
C22 C23 H23 119.2
C18 C23 H23 119.2
N1 C4 C5 124.6(5)
N1 C4 H4 117.7
C5 C4 H4 117.7
C8 C7 C6 120.1(5)
C8 C7 H7 119.9
C6 C7 H7 119.9
C21A C20A C19A 119.6(5)
C21A C20A H20A 120.2
C19A C20A H20A 120.2
C3A C2A C1A 119.5(5)
C3A C2A H2A 120.2
C1A C2A H2A 120.2
C20A C19A C18A 121.3(5)
C20A C19A H19A 119.4
C18A C19A H19A 119.4
C6A C7A C8A 119.7(5)
C6A C7A H7A 120.2
C8A C7A H7A 120.2
C25A C26A C27A 120.8(5)
C25A C26A H26A 119.6
C27A C26A H26A 119.6
O60 C61 C63 121.2(5)
O60 C61 C62 121.9(5)
C63 C61 C62 116.8(5)
C4 C5 C1 119.8(4)
C4 C5 H5 120.1
C1 C5 H5 120.1
C5 C1 C2 116.7(4)
C5 C1 Se1 124.7(3)
C2 C1 Se1 118.7(4)
C41 C40 C39 120.1(5)
C41 C40 H40 119.9
C39 C40 H40 119.9
C17A C16A C15A 119.1(5)
C17A C16A H16A 120.5
C15A C16A H16A 120.5
C16A C17A C12A 120.6(5)
C16A C17A H17A 119.7
C12A C17A H17A 119.7
N1A C4A C5A 124.9(6)
N1A C4A H4A 117.6
C5A C4A H4A 117.6
C20 C19 C18 120.8(5)
C20 C19 H19 119.6
C18 C19 H19 119.6
C15A C14A C13A 120.1(5)
C15A C14A H14A 120.0
C13A C14A H14A 120.0
C8 C9 C10 120.7(5)
C8 C9 H9 119.6
C10 C9 H9 119.6
C21 C20 C19 120.9(5)
C21 C20 H20 119.5
C19 C20 H20 119.5
C61 C62 H62D 109.5
C61 C62 H62E 109.5
H62D C62 H62E 109.5
C61 C62 H62F 109.5
H62D C62 H62F 109.5
H62E C62 H62F 109.5
C9 C8 C7 120.2(5)
C9 C8 H8 119.9
C7 C8 H8 119.9
C20 C21 C22 119.8(5)
C20 C21 H21 120.1
C22 C21 H21 120.1
C14A C15A C16A 120.5(5)
C14A C15A H15A 119.7
C16A C15A H15A 119.7
C61 C63 H63D 109.5
C61 C63 H63E 109.5
H63D C63 H63E 109.5
C61 C63 H63F 109.5
H63D C63 H63F 109.5
H63E C63 H63F 109.5
N1A C3A C2A 123.7(5)
N1A C3A H3A 118.1
C2A C3A H3A 118.1
O60A C61A C63A 121.6(7)
O60A C61A C62A 122.0(7)
C63A C61A C62A 116.3(6)
C61A C62A H62A 109.5
C61A C62A H62B 109.5
H62A C62A H62B 109.5
C61A C62A H62C 109.5
H62A C62A H62C 109.5
H62B C62A H62C 109.5
C61A C63A H63A 109.5
C61A C63A H63B 109.5
H63A C63A H63B 109.5
C61A C63A H63C 109.5
H63A C63A H63C 109.5
H63B C63A H63C 109.5

loop_
_geom_bond_atom_site_label_1
_geom_bond_atom_site_label_2
_geom_bond_distance
Pd1A P2A 2.3189(12)
Pd1A Cl1A 2.3349(11)
Pd1A P1A 2.3451(12)
Pd1A Se1A 2.4157(5)
Pd1 P2 2.3161(12)
Pd1 P1 2.3454(12)
Pd1 Cl1 2.3462(11)
Pd1 Se1 2.4254(5)
Se1 C1 1.906(5)
Se1A C1A 1.900(5)
P2A C36A 1.816(5)
P2A C30A 1.829(5)
P2A C24A 1.830(4)
P2 C36 1.814(5)
P2 C30 1.817(4)
P2 C24 1.829(4)
P1A C18A 1.828(5)
P1A C11A 1.828(4)
P1A C12A 1.832(5)
P1 C18 1.819(5)
P1 C12 1.822(4)
P1 C11 1.831(4)
O60 C61 1.210(6)
C37 C38 1.385(7)
C37 C36 1.387(7)
C37 H37 0.9500
C35A C34A 1.381(7)
C35A C30A 1.399(6)
C35A H35A 0.9500
C18A C19A 1.391(7)
C18A C23A 1.391(6)
N1 C4 1.327(6)
N1 C3 1.357(7)
C24A C29A 1.385(6)
C24A C25A 1.395(6)
C34A C33A 1.385(7)
C34A H34A 0.9500
C10 C9 1.392(7)
C10 C11 1.403(7)
C10 H10 0.9500
C39A C38A 1.364(7)
C39A C40A 1.388(7)
C39A H39A 0.9500
C37A C36A 1.381(7)
C37A C38A 1.392(7)
C37A H37A 0.9500
C24 C25 1.380(6)
C24 C29 1.401(6)
C25 C26 1.395(6)
C25 H25 0.9500
C36 C41 1.399(6)
C29A C28A 1.384(7)
C29A H29A 0.9500
C30 C35 1.395(6)
C30 C31 1.399(6)
C31A C32A 1.379(7)
C31A C30A 1.396(6)
C31A H31A 0.9500
C29 C28 1.384(6)
C29 H29 0.9500
C25A C26A 1.378(6)
C25A H25A 0.9500
C10A C9A 1.386(7)
C10A C11A 1.393(6)
C10A H10A 0.9500
C22A C21A 1.386(7)
C22A C23A 1.388(7)
C22A H22A 0.9500
C27A C28A 1.380(7)
C27A C26A 1.403(7)
C27A H27A 0.9500
C38A H38A 0.9500
C14 C15 1.372(7)
C14 C13 1.390(7)
C14 H14 0.9500
C21A C20A 1.374(7)
C21A H21A 0.9500
C31 C32 1.381(7)
C31 H31 0.9500
C36A C41A 1.406(7)
C26 C27 1.374(7)
C26 H26 0.9500
C17 C16 1.379(7)
C17 C12 1.410(6)
C17 H17 0.9500
C15 C16 1.404(7)
C15 H15 0.9500
C18 C23 1.394(7)
C18 C19 1.399(7)
C41A C40A 1.377(7)
C41A H41A 0.9500
C34 C35 1.381(7)
C34 C33 1.397(7)
C34 H34 0.9500
C33A C32A 1.383(7)
C33A H33A 0.9500
C23A H23A 0.9500
C3 C2 1.366(7)
C3 H3 0.9500
C12 C13 1.380(6)
C11A C6A 1.392(7)
C40A H40A 0.9500
C11 C6 1.383(7)
C13A C12A 1.377(7)
C13A C14A 1.386(7)
C13A H13A 0.9500
C28A H28A 0.9500
C32A H32A 0.9500
C32 C33 1.386(7)
C32 H32 0.9500
C27 C28 1.382(7)
C27 H27 0.9500
C6 C7 1.391(7)
C6 H6 0.9500
C33 H33 0.9500
C5A C4A 1.374(7)
C5A C1A 1.383(7)
C5A H5A 0.9500
C39 C38 1.383(7)
C39 C40 1.394(7)
C39 H39 0.9500
C22 C21 1.377(8)
C22 C23 1.385(7)
C22 H22 0.9500
C41 C40 1.389(7)
C41 H41 0.9500
C35 H35 0.9500
N1A C4A 1.327(7)
N1A C3A 1.361(8)
C2 C1 1.395(6)
C2 H2 0.9500
C16 H16 0.9500
C12A C17A 1.393(7)
C6A C7A 1.380(7)
C6A H6A 0.9500
C28 H28 0.9500
C13 H13 0.9500
C8A C9A 1.378(8)
C8A C7A 1.385(8)
C8A H8A 0.9500
C38 H38 0.9500
C1A C2A 1.397(7)
C9A H9A 0.9500
C23 H23 0.9500
C4 C5 1.373(7)
C4 H4 0.9500
C7 C8 1.375(8)
C7 H7 0.9500
C20A C19A 1.391(7)
C20A H20A 0.9500
C2A C3A 1.366(8)
C2A H2A 0.9500
C19A H19A 0.9500
C7A H7A 0.9500
C26A H26A 0.9500
C61 C63 1.477(8)
C61 C62 1.493(7)
C5 C1 1.382(7)
C5 H5 0.9500
C40 H40 0.9500
C16A C17A 1.385(8)
C16A C15A 1.398(9)
C16A H16A 0.9500
C17A H17A 0.9500
C4A H4A 0.9500
C19 C20 1.380(8)
C19 H19 0.9500
C14A C15A 1.360(8)
C14A H14A 0.9500
C9 C8 1.361(8)
C9 H9 0.9500
O60A C61A 1.205(8)
C20 C21 1.364(7)
C20 H20 0.9500
C62 H62D 0.9800
C62 H62E 0.9800
C62 H62F 0.9800
C8 H8 0.9500
C21 H21 0.9500
C15A H15A 0.9500
C63 H63D 0.9800
C63 H63E 0.9800
C63 H63F 0.9800
C3A H3A 0.9500
C61A C63A 1.484(9)
C61A C62A 1.487(10)
C62A H62A 0.9800
C62A H62B 0.9800
C62A H62C 0.9800
C63A H63A 0.9800
C63A H63B 0.9800
C63A H63C 0.9800

loop_
_geom_torsion_atom_site_label_1
_geom_torsion_atom_site_label_2
_geom_torsion_atom_site_label_3
_geom_torsion_atom_site_label_4
_geom_torsion
P2 Pd1 Se1 C1 106.98(15)
P1 Pd1 Se1 C1 -71.99(15)
Cl1 Pd1 Se1 C1 94.4(6)
P2A Pd1A Se1A C1A -110.87(16)
Cl1A Pd1A Se1A C1A -28.3(3)
P1A Pd1A Se1A C1A 73.51(16)
Cl1A Pd1A P2A C36A -101.67(16)
P1A Pd1A P2A C36A 128.1(4)
Se1A Pd1A P2A C36A 70.77(15)
Cl1A Pd1A P2A C30A 137.00(15)
P1A Pd1A P2A C30A 6.8(5)
Se1A Pd1A P2A C30A -50.56(15)
Cl1A Pd1A P2A C24A 16.31(18)
P1A Pd1A P2A C24A -113.9(5)
Se1A Pd1A P2A C24A -171.26(17)
P1 Pd1 P2 C36 -44.4(10)
Cl1 Pd1 P2 C36 110.63(15)
Se1 Pd1 P2 C36 -68.56(15)
P1 Pd1 P2 C30 76.2(10)
Cl1 Pd1 P2 C30 -128.78(15)
Se1 Pd1 P2 C30 52.03(15)
P1 Pd1 P2 C24 -164.7(9)
Cl1 Pd1 P2 C24 -9.62(17)
Se1 Pd1 P2 C24 171.19(17)
P2A Pd1A P1A C18A 53.2(5)
Cl1A Pd1A P1A C18A -77.14(15)
Se1A Pd1A P1A C18A 110.32(15)
P2A Pd1A P1A C11A -66.1(5)
Cl1A Pd1A P1A C11A 163.55(18)
Se1A Pd1A P1A C11A -9.00(18)
P2A Pd1A P1A C12A 170.6(4)
Cl1A Pd1A P1A C12A 40.21(16)
Se1A Pd1A P1A C12A -132.34(16)
P2 Pd1 P1 C18 -132.9(10)
Cl1 Pd1 P1 C18 72.04(15)
Se1 Pd1 P1 C18 -108.83(15)
P2 Pd1 P1 C12 108.2(10)
Cl1 Pd1 P1 C12 -46.88(16)
Se1 Pd1 P1 C12 132.25(15)
P2 Pd1 P1 C11 -10.8(10)
Cl1 Pd1 P1 C11 -165.90(19)
Se1 Pd1 P1 C11 13.23(19)
C11A P1A C18A C19A -30.8(5)
C12A P1A C18A C19A 75.3(4)
Pd1A P1A C18A C19A -160.6(4)
C11A P1A C18A C23A 151.0(4)
C12A P1A C18A C23A -102.8(4)
Pd1A P1A C18A C23A 21.3(4)
C36A P2A C24A C29A 159.2(4)
C30A P2A C24A C29A -88.6(4)
Pd1A P2A C24A C29A 39.1(4)
C36A P2A C24A C25A -27.0(4)
C30A P2A C24A C25A 85.2(4)
Pd1A P2A C24A C25A -147.1(3)
C30A C35A C34A C33A 0.0(7)
C36 P2 C24 C25 -24.8(5)
C30 P2 C24 C25 -137.8(4)
Pd1 P2 C24 C25 94.9(4)
C36 P2 C24 C29 158.1(3)
C30 P2 C24 C29 45.1(4)
Pd1 P2 C24 C29 -82.2(4)
C29 C24 C25 C26 -1.1(7)
P2 C24 C25 C26 -178.1(4)
C38 C37 C36 C41 -1.6(7)
C38 C37 C36 P2 -175.1(3)
C30 P2 C36 C37 -11.3(4)
C24 P2 C36 C37 -119.4(4)
Pd1 P2 C36 C37 114.6(4)
C30 P2 C36 C41 175.2(3)
C24 P2 C36 C41 67.1(4)
Pd1 P2 C36 C41 -58.9(4)
C25A C24A C29A C28A 0.5(7)
P2A C24A C29A C28A 174.4(4)
C36 P2 C30 C35 -54.1(4)
C24 P2 C30 C35 58.6(4)
Pd1 P2 C30 C35 -173.9(3)
C36 P2 C30 C31 130.4(3)
C24 P2 C30 C31 -116.9(4)
Pd1 P2 C30 C31 10.6(4)
C25 C24 C29 C28 1.5(7)
P2 C24 C29 C28 178.8(4)
C29A C24A C25A C26A 0.2(7)
P2A C24A C25A C26A -173.6(4)
C40A C39A C38A C37A 0.5(7)
C36A C37A C38A C39A -2.3(7)
C23A C22A C21A C20A -0.5(7)
C35 C30 C31 C32 1.5(6)
P2 C30 C31 C32 177.1(3)
C38A C37A C36A C41A 2.6(7)
C38A C37A C36A P2A 176.4(3)
C30A P2A C36A C37A 16.7(4)
C24A P2A C36A C37A 124.0(4)
Pd1A P2A C36A C37A -109.2(4)
C30A P2A C36A C41A -169.5(3)
C24A P2A C36A C41A -62.1(4)
Pd1A P2A C36A C41A 64.7(4)
C24 C25 C26 C27 0.3(7)
C13 C14 C15 C16 -2.7(7)
C12 P1 C18 C23 92.4(4)
C11 P1 C18 C23 -161.9(4)
Pd1 P1 C18 C23 -31.8(4)
C12 P1 C18 C19 -83.0(4)
C11 P1 C18 C19 22.7(5)
Pd1 P1 C18 C19 152.8(4)
C37A C36A C41A C40A -1.3(7)
P2A C36A C41A C40A -175.5(4)
C35A C34A C33A C32A 0.1(7)
C21A C22A C23A C18A 1.1(7)
C19A C18A C23A C22A -1.0(7)
P1A C18A C23A C22A 177.3(4)
C4 N1 C3 C2 1.9(8)
C16 C17 C12 C13 -2.2(7)
C16 C17 C12 P1 173.6(4)
C18 P1 C12 C13 -138.6(4)
C11 P1 C12 C13 112.3(4)
Pd1 P1 C12 C13 -17.0(4)
C18 P1 C12 C17 45.7(4)
C11 P1 C12 C17 -63.5(4)
Pd1 P1 C12 C17 167.3(3)
C9A C10A C11A C6A 0.4(7)
C9A C10A C11A P1A 178.8(4)
C18A P1A C11A C6A -38.9(5)
C12A P1A C11A C6A -148.3(4)
Pd1A P1A C11A C6A 81.5(4)
C18A P1A C11A C10A 142.7(4)
C12A P1A C11A C10A 33.3(4)
Pd1A P1A C11A C10A -96.8(4)
C36A C41A C40A C39A -0.4(7)
C38A C39A C40A C41A 0.8(8)
C9 C10 C11 C6 -1.1(7)
C9 C10 C11 P1 -178.9(4)
C18 P1 C11 C6 43.3(5)
C12 P1 C11 C6 152.8(4)
Pd1 P1 C11 C6 -81.3(4)
C18 P1 C11 C10 -139.0(4)
C12 P1 C11 C10 -29.5(4)
Pd1 P1 C11 C10 96.4(4)
C32A C31A C30A C35A -0.6(6)
C32A C31A C30A P2A -177.5(3)
C34A C35A C30A C31A 0.3(6)
C34A C35A C30A P2A 177.2(3)
C36A P2A C30A C31A -133.1(4)
C24A P2A C30A C31A 117.7(4)
Pd1A P2A C30A C31A -11.8(4)
C36A P2A C30A C35A 50.0(4)
C24A P2A C30A C35A -59.1(4)
Pd1A P2A C30A C35A 171.4(3)
C26A C27A C28A C29A 0.3(7)
C24A C29A C28A C27A -0.8(8)
C30A C31A C32A C33A 0.8(7)
C34A C33A C32A C31A -0.5(7)
C30 C31 C32 C33 -0.9(7)
C25 C26 C27 C28 0.0(7)
C10 C11 C6 C7 2.4(7)
P1 C11 C6 C7 -179.9(4)
C31 C32 C33 C34 0.0(7)
C35 C34 C33 C32 0.3(7)
C37 C36 C41 C40 2.2(7)
P2 C36 C41 C40 175.9(4)
C33 C34 C35 C30 0.4(7)
C31 C30 C35 C34 -1.3(6)
P2 C30 C35 C34 -176.8(3)
N1 C3 C2 C1 -2.2(8)
C12 C17 C16 C15 0.6(7)
C14 C15 C16 C17 1.8(7)
C14A C13A C12A C17A 0.6(7)
C14A C13A C12A P1A 179.0(4)
C18A P1A C12A C13A 139.3(4)
C11A P1A C12A C13A -112.1(4)
Pd1A P1A C12A C13A 21.3(4)
C18A P1A C12A C17A -42.3(4)
C11A P1A C12A C17A 66.3(4)
Pd1A P1A C12A C17A -160.4(3)
C10A C11A C6A C7A -2.2(7)
P1A C11A C6A C7A 179.4(4)
C26 C27 C28 C29 0.5(7)
C24 C29 C28 C27 -1.3(7)
C17 C12 C13 C14 1.3(7)
P1 C12 C13 C14 -174.5(3)
C15 C14 C13 C12 1.2(7)
C40 C39 C38 C37 0.9(7)
C36 C37 C38 C39 0.1(7)
C4A C5A C1A C2A 0.7(8)
C4A C5A C1A Se1A 179.8(4)
Pd1A Se1A C1A C5A 19.1(5)
Pd1A Se1A C1A C2A -161.9(4)
C7A C8A C9A C10A -0.8(8)
C11A C10A C9A C8A 1.2(8)
C21 C22 C23 C18 0.0(8)
C19 C18 C23 C22 -0.8(7)
P1 C18 C23 C22 -176.4(4)
C3 N1 C4 C5 -0.9(8)
C11 C6 C7 C8 -2.2(8)
C22A C21A C20A C19A -0.2(8)
C5A C1A C2A C3A -1.6(8)
Se1A C1A C2A C3A 179.3(5)
C21A C20A C19A C18A 0.3(8)
C23A C18A C19A C20A 0.3(8)
P1A C18A C19A C20A -177.9(4)
C11A C6A C7A C8A 2.6(8)
C9A C8A C7A C6A -1.1(8)
C24A C25A C26A C27A -0.7(7)
C28A C27A C26A C25A 0.4(7)
N1 C4 C5 C1 0.2(8)
C4 C5 C1 C2 -0.3(7)
C4 C5 C1 Se1 -179.1(4)
C3 C2 C1 C5 1.3(7)
C3 C2 C1 Se1 -179.9(4)
Pd1 Se1 C1 C5 -14.7(4)
Pd1 Se1 C1 C2 166.6(4)
C36 C41 C40 C39 -1.2(7)
C38 C39 C40 C41 -0.4(7)
C15A C16A C17A C12A -0.9(8)
C13A C12A C17A C16A 0.2(7)
P1A C12A C17A C16A -178.2(4)
C3A N1A C4A C5A -0.8(10)
C1A C5A C4A N1A 0.5(10)
C23 C18 C19 C20 1.6(8)
P1 C18 C19 C20 177.1(4)
C12A C13A C14A C15A -0.8(8)
C11 C10 C9 C8 -0.4(8)
C18 C19 C20 C21 -1.8(9)
C10 C9 C8 C7 0.6(8)
C6 C7 C8 C9 0.7(8)
C19 C20 C21 C22 1.1(9)
C23 C22 C21 C20 -0.2(8)
C13A C14A C15A C16A 0.1(8)
C17A C16A C15A C14A 0.7(8)
C4A N1A C3A C2A -0.2(10)
C1A C2A C3A N1A 1.5(10)
